data_4335861
loop_
_publ_author_name
'Natalia Busto'
'Jes\'us Valladolid'
'Marta Mart\'inez-Alonso'
'H\'ector J. Lozano'
'F\'elix A. Jal\'on'
'Blanca R. Manzano'
'A. M. Rodr\'iguez'
'M. Carmen Carri\'on'
'Tarita Biver'
'Jos\'e M. Leal'
'Gustavo Espino'
'Bego\~na Garc\'ia'

_publ_contact_author
;                                                                               
     'Espino, G.'                                     
      Departamento de Quimica 
      Facultad de Ciencias
      Universidad de Burgos
      Plaza Misael Banuelos s.n 
      09001, Burgos 
;
_publ_contact_author_email gespino@ubu.es
_publ_contact_author_phone '+34 926295300'
_publ_section_title
;
 Anticancer Activity and DNA Binding of a Bifunctional Ru(II) Arene
 Aqua-Complex with the 2,4-Diamino-6-(2-pyridyl)-1,3,5-triazine Ligand
;
_journal_name_full 'Inorganic Chemistry'
_journal_page_first 9962
_journal_page_last 9974
_journal_paper_doi 10.1021/ic401197a
_journal_volume 52
_journal_year 2013
_chemical_formula_moiety 'C18 H22 Cl N6 Ru, F6 P, 0.5(H2 O)'
_chemical_formula_sum 'C18 H23 Cl F6 N6 O0.5 P Ru'
_chemical_formula_weight 612.91
_chemical_name_systematic
;
 ?
;
_space_group_IT_number 2
_symmetry_cell_setting triclinic
_symmetry_space_group_name_Hall '-P 1'
_symmetry_space_group_name_H-M 'P -1'
_atom_sites_solution_hydrogens geom
_atom_sites_solution_primary direct
_atom_sites_solution_secondary difmap
_audit_creation_method SHELXL-97
_cell_angle_alpha 92.951(3)
_cell_angle_beta 94.387(3)
_cell_angle_gamma 96.803(3)
_cell_formula_units_Z 2
_cell_length_a 8.9200(18)
_cell_length_b 11.003(2)
_cell_length_c 12.044(2)
_cell_measurement_reflns_used 3040
_cell_measurement_temperature 290(2)
_cell_measurement_theta_max 27.893
_cell_measurement_theta_min 2.307
_cell_volume 1168.1(4)
_computing_structure_refinement 'SHELXL-97 (Sheldrick, 1997)'
_diffrn_ambient_temperature 290(2)
_diffrn_measured_fraction_theta_full 0.992
_diffrn_measured_fraction_theta_max 0.992
_diffrn_measurement_device_type 'CCD area detector'
_diffrn_measurement_method 'omega and phi scans'
_diffrn_radiation_monochromator graphite
_diffrn_radiation_source 'fine-focus sealed tube'
_diffrn_radiation_type MoK\a
_diffrn_radiation_wavelength 0.71073
_diffrn_reflns_av_R_equivalents 0.0939
_diffrn_reflns_av_sigmaI/netI 0.0975
_diffrn_reflns_limit_h_max 10
_diffrn_reflns_limit_h_min -10
_diffrn_reflns_limit_k_max 13
_diffrn_reflns_limit_k_min -13
_diffrn_reflns_limit_l_max 14
_diffrn_reflns_limit_l_min -14
_diffrn_reflns_number 11183
_diffrn_reflns_theta_full 25.00
_diffrn_reflns_theta_max 25.00
_diffrn_reflns_theta_min 1.87
_exptl_absorpt_coefficient_mu 0.923
_exptl_absorpt_correction_T_max 0.9553
_exptl_absorpt_correction_T_min 0.8297
_exptl_absorpt_correction_type multi-scan
_exptl_absorpt_process_details SADABS
_exptl_crystal_colour yellow
_exptl_crystal_density_diffrn 1.743
_exptl_crystal_description prism
_exptl_crystal_F_000 614
_exptl_crystal_size_max 0.21
_exptl_crystal_size_mid 0.12
_exptl_crystal_size_min 0.05
_refine_diff_density_max 0.927
_refine_diff_density_min -1.616
_refine_diff_density_rms 0.136
_refine_ls_extinction_method none
_refine_ls_goodness_of_fit_ref 1.159
_refine_ls_hydrogen_treatment constr
_refine_ls_matrix_type full
_refine_ls_number_parameters 363
_refine_ls_number_reflns 4084
_refine_ls_number_restraints 194
_refine_ls_restrained_S_all 1.145
_refine_ls_R_factor_all 0.0974
_refine_ls_R_factor_gt 0.0772
_refine_ls_shift/su_max 0.001
_refine_ls_shift/su_mean 0.000
_refine_ls_structure_factor_coef Fsqd
_refine_ls_weighting_details 'calc w=1/[\s^2^(Fo^2^)+(0.0494P)^2^+4.1616P] where P=(Fo^2^+2Fc^2^)/3'
_refine_ls_weighting_scheme calc
_refine_ls_wR_factor_gt 0.1438
_refine_ls_wR_factor_ref 0.1520
_reflns_number_gt 3422
_reflns_number_total 4084
_reflns_threshold_expression >2sigma(I)
_cod_data_source_file ic401197a_si_001_2.cif
_cod_data_source_block ge_33
_cod_original_formula_sum 'C18 H23 Cl F6 N6 O0.50 P Ru'
_cod_database_code 4335861

loop_
_symmetry_equiv_pos_as_xyz
'x, y, z'
'-x, -y, -z'

loop_
_atom_site_label
_atom_site_type_symbol
_atom_site_fract_x
_atom_site_fract_y
_atom_site_fract_z
_atom_site_U_iso_or_equiv
_atom_site_adp_type
_atom_site_occupancy
_atom_site_symmetry_multiplicity
_atom_site_calc_flag
_atom_site_refinement_flags
_atom_site_disorder_assembly
_atom_site_disorder_group
Ru1 Ru 0.99420(6) 0.30934(5) 0.29364(5) 0.0202(2) Uani 1 1 d . . .
Cl1 Cl 0.9198(2) 0.33601(16) 0.48033(16) 0.0309(5) Uani 1 1 d . . .
N1 N 0.9582(6) 0.1213(5) 0.3168(5) 0.0220(13) Uani 1 1 d . . .
N2 N 1.2026(6) 0.2741(5) 0.3740(5) 0.0233(13) Uani 1 1 d . . .
C1 C 0.8276(9) 0.0505(7) 0.2921(7) 0.036(2) Uani 1 1 d . . .
H1 H 0.7437 0.0865 0.2658 0.044 Uiso 1 1 calc R . .
C2 C 0.8113(9) -0.0730(7) 0.3036(7) 0.040(2) Uani 1 1 d . . .
H2 H 0.7182 -0.1201 0.2855 0.048 Uiso 1 1 calc R . .
C3 C 0.9343(10) -0.1260(7) 0.3424(8) 0.044(2) Uani 1 1 d . . .
H3 H 0.9258 -0.2100 0.3507 0.052 Uiso 1 1 calc R . .
C4 C 1.0715(9) -0.0542(7) 0.3691(7) 0.037(2) Uani 1 1 d . . .
H4 H 1.1567 -0.0895 0.3939 0.045 Uiso 1 1 calc R . .
C5 C 1.0798(8) 0.0700(6) 0.3586(6) 0.0261(17) Uani 1 1 d . . .
C6 C 1.2178(8) 0.1554(6) 0.3911(6) 0.0216(16) Uani 1 1 d . . .
N3 N 1.3391(7) 0.1140(5) 0.4334(5) 0.0269(14) Uani 1 1 d . . .
C8 C 1.4606(8) 0.2005(6) 0.4570(6) 0.0281(17) Uani 1 1 d . . .
N4 N 1.4535(7) 0.3217(5) 0.4549(5) 0.0290(15) Uani 1 1 d . . .
C10 C 1.3227(8) 0.3554(6) 0.4159(6) 0.0245(16) Uani 1 1 d . . .
N6 N 1.5918(7) 0.1640(6) 0.4869(6) 0.046(2) Uani 1 1 d . . .
H6A H 1.6699 0.2171 0.5043 0.055 Uiso 1 1 calc R . .
H6B H 1.5996 0.0870 0.4890 0.055 Uiso 1 1 calc R . .
N5 N 1.3080(7) 0.4742(5) 0.4157(6) 0.0363(17) Uani 1 1 d . . .
H5A H 1.3826 0.5278 0.4407 0.044 Uiso 1 1 calc R . .
H5B H 1.2238 0.4974 0.3906 0.044 Uiso 1 1 calc R . .
C13 C 1.0592(11) 0.3279(7) 0.1240(7) 0.042(2) Uani 1 1 d . . .
C14 C 1.1010(9) 0.4398(7) 0.1853(6) 0.036(2) Uani 1 1 d . . .
H14 H 1.2012 0.4758 0.1902 0.043 Uiso 1 1 calc R . .
C15 C 0.9934(9) 0.4979(7) 0.2392(6) 0.035(2) Uani 1 1 d . . .
H15 H 1.0222 0.5730 0.2785 0.042 Uiso 1 1 calc R . .
C16 C 0.8431(10) 0.4444(8) 0.2346(7) 0.040(2) Uani 1 1 d . . .
C17 C 0.8014(10) 0.3310(8) 0.1752(7) 0.041(2) Uani 1 1 d . . .
H17 H 0.7020 0.2936 0.1719 0.049 Uiso 1 1 calc R . .
C18 C 0.9105(11) 0.2744(8) 0.1207(6) 0.043(2) Uani 1 1 d . . .
H18 H 0.8822 0.1991 0.0815 0.051 Uiso 1 1 calc R . .
C19 C 0.7303(11) 0.5077(10) 0.2981(9) 0.065(3) Uani 1 1 d . . .
H19A H 0.6325 0.4599 0.2871 0.097 Uiso 1 1 calc R . .
H19B H 0.7239 0.5876 0.2710 0.097 Uiso 1 1 calc R . .
H19C H 0.7633 0.5155 0.3761 0.097 Uiso 1 1 calc R . .
C20 C 1.1778(13) 0.2671(10) 0.0624(9) 0.065(3) Uani 1 1 d . . .
H20 H 1.2742 0.2814 0.1088 0.078 Uiso 1 1 calc R . .
C21 C 1.1992(19) 0.3277(15) -0.0452(11) 0.121(6) Uani 1 1 d . . .
H21A H 1.2265 0.4143 -0.0299 0.182 Uiso 1 1 calc R . .
H21B H 1.1065 0.3133 -0.0926 0.182 Uiso 1 1 calc R . .
H21C H 1.2783 0.2941 -0.0819 0.182 Uiso 1 1 calc R . .
C22 C 1.141(2) 0.1352(14) 0.0376(13) 0.130(6) Uani 1 1 d . . .
H22A H 1.1267 0.0953 0.1058 0.195 Uiso 1 1 calc R . .
H22B H 1.2223 0.1040 0.0019 0.195 Uiso 1 1 calc R . .
H22C H 1.0495 0.1195 -0.0110 0.195 Uiso 1 1 calc R . .
P1 P 0.3569(3) 0.7808(3) 0.1723(2) 0.0620(8) Uani 1 1 d . . .
F1 F 0.4979(18) 0.839(2) 0.1003(18) 0.107(7) Uani 0.50 1 d PDU A 1
F2 F 0.239(3) 0.735(2) 0.254(2) 0.096(9) Uani 0.50 1 d PDU A 1
F3 F 0.424(3) 0.894(2) 0.2676(19) 0.089(8) Uani 0.50 1 d PDU A 1
F4 F 0.480(3) 0.703(2) 0.233(2) 0.124(9) Uani 0.50 1 d PDU A 1
F5 F 0.309(3) 0.681(2) 0.0832(19) 0.138(10) Uani 0.50 1 d PDU A 1
F6 F 0.255(2) 0.8700(16) 0.1191(19) 0.114(7) Uani 0.50 1 d PDU A 1
F1A F 0.409(2) 0.8399(19) 0.0678(17) 0.123(8) Uani 0.50 1 d PDU A 2
F2A F 0.282(3) 0.719(2) 0.2726(17) 0.087(8) Uani 0.50 1 d PDU A 2
F3A F 0.385(3) 0.9018(19) 0.2392(18) 0.084(7) Uani 0.50 1 d PDU A 2
F4A F 0.503(2) 0.745(2) 0.206(2) 0.123(9) Uani 0.50 1 d PDU A 2
F5A F 0.307(3) 0.6571(18) 0.1012(19) 0.119(9) Uani 0.50 1 d PDU A 2
F6A F 0.190(2) 0.814(2) 0.1344(18) 0.147(10) Uani 0.50 1 d PDU A 2
O1 O 0.5073(18) 1.1265(15) 0.1595(16) 0.098(6) Uani 0.50 1 d P . .
H1O1 H 0.4660 1.0517 0.1671 0.12(11) Uiso 0.50 1 d PR . .
H2O1 H 0.5074 1.1270 0.0843 0.07(8) Uiso 0.50 1 d PR . .

loop_
_atom_site_aniso_label
_atom_site_aniso_U_11
_atom_site_aniso_U_22
_atom_site_aniso_U_33
_atom_site_aniso_U_23
_atom_site_aniso_U_13
_atom_site_aniso_U_12
Ru1 0.0165(3) 0.0165(3) 0.0278(3) 0.0056(2) -0.0038(2) 0.0042(2)
Cl1 0.0305(10) 0.0255(10) 0.0378(11) 0.0044(8) 0.0032(8) 0.0071(8)
N1 0.013(3) 0.020(3) 0.033(3) -0.001(3) -0.004(2) 0.005(2)
N2 0.021(3) 0.022(3) 0.027(3) 0.004(3) -0.001(3) 0.003(3)
C1 0.025(4) 0.030(4) 0.050(5) 0.001(4) -0.015(4) -0.001(3)
C2 0.029(5) 0.025(4) 0.062(6) 0.005(4) -0.008(4) -0.009(4)
C3 0.043(5) 0.020(4) 0.065(6) 0.006(4) -0.010(4) 0.002(4)
C4 0.028(4) 0.024(4) 0.059(6) 0.007(4) -0.008(4) 0.005(3)
C5 0.027(4) 0.022(4) 0.029(4) 0.003(3) -0.003(3) 0.004(3)
C6 0.018(4) 0.016(3) 0.031(4) 0.001(3) -0.002(3) 0.007(3)
N3 0.025(3) 0.020(3) 0.035(4) 0.002(3) 0.000(3) 0.004(3)
C8 0.021(4) 0.023(4) 0.039(4) 0.001(3) 0.000(3) 0.000(3)
N4 0.021(3) 0.021(3) 0.043(4) 0.000(3) -0.002(3) -0.001(3)
C10 0.018(4) 0.022(4) 0.034(4) 0.004(3) 0.000(3) 0.004(3)
N6 0.023(4) 0.020(3) 0.091(6) 0.001(4) -0.019(4) 0.004(3)
N5 0.026(4) 0.018(3) 0.063(5) -0.001(3) -0.011(3) 0.002(3)
C13 0.067(7) 0.020(4) 0.042(5) 0.002(4) 0.004(4) 0.022(4)
C14 0.029(4) 0.045(5) 0.036(5) 0.021(4) 0.007(4) 0.002(4)
C15 0.045(5) 0.029(4) 0.032(4) 0.018(4) -0.010(4) 0.010(4)
C16 0.041(5) 0.046(5) 0.040(5) 0.029(4) 0.007(4) 0.024(4)
C17 0.033(5) 0.045(5) 0.045(5) 0.017(4) -0.007(4) 0.008(4)
C18 0.064(6) 0.036(5) 0.024(4) 0.007(4) -0.023(4) 0.004(5)
C19 0.054(6) 0.081(8) 0.074(7) 0.046(6) 0.023(5) 0.043(6)
C20 0.085(8) 0.066(7) 0.053(6) 0.009(5) 0.011(6) 0.039(6)
C21 0.152(15) 0.162(15) 0.080(10) 0.051(10) 0.065(10) 0.092(12)
C22 0.182(18) 0.117(13) 0.109(12) 0.002(10) 0.035(12) 0.081(13)
P1 0.0569(18) 0.0669(19) 0.0627(18) 0.0035(15) 0.0088(14) 0.0082(15)
F1 0.087(13) 0.120(13) 0.121(16) 0.012(11) 0.056(12) 0.011(12)
F2 0.049(11) 0.105(14) 0.13(2) -0.017(14) 0.040(13) -0.017(9)
F3 0.088(12) 0.082(13) 0.085(14) 0.001(10) -0.015(10) -0.021(10)
F4 0.122(17) 0.116(16) 0.157(16) 0.060(13) 0.022(13) 0.082(14)
F5 0.22(2) 0.113(18) 0.068(13) -0.011(12) -0.051(14) 0.005(16)
F6 0.083(14) 0.097(13) 0.160(16) 0.038(11) -0.028(12) 0.021(11)
F1A 0.151(19) 0.115(13) 0.103(14) 0.021(10) 0.064(14) -0.025(15)
F2A 0.093(18) 0.107(14) 0.049(8) 0.023(9) -0.008(10) -0.038(12)
F3A 0.137(18) 0.045(9) 0.070(12) -0.003(8) 0.011(12) 0.011(10)
F4A 0.063(10) 0.114(17) 0.18(2) -0.020(15) -0.026(12) 0.019(11)
F5A 0.204(19) 0.061(10) 0.083(14) -0.015(10) 0.057(14) -0.048(12)
F6A 0.101(17) 0.23(3) 0.114(15) 0.014(17) -0.026(13) 0.039(16)
O1 0.088(12) 0.074(11) 0.114(16) 0.049(10) -0.052(10) -0.040(9)

loop_
_atom_type_symbol
_atom_type_description
_atom_type_scat_dispersion_real
_atom_type_scat_dispersion_imag
_atom_type_scat_source
C C 0.0033 0.0016 'International Tables Vol C Tables 4.2.6.8 and 6.1.1.4'
H H 0.0000 0.0000 'International Tables Vol C Tables 4.2.6.8 and 6.1.1.4'
N N 0.0061 0.0033 'International Tables Vol C Tables 4.2.6.8 and 6.1.1.4'
O O 0.0106 0.0060 'International Tables Vol C Tables 4.2.6.8 and 6.1.1.4'
F F 0.0171 0.0103 'International Tables Vol C Tables 4.2.6.8 and 6.1.1.4'
P P 0.1023 0.0942 'International Tables Vol C Tables 4.2.6.8 and 6.1.1.4'
Ru Ru -1.2594 0.8363 'International Tables Vol C Tables 4.2.6.8 and 6.1.1.4'
Cl Cl 0.1484 0.1585 'International Tables Vol C Tables 4.2.6.8 and 6.1.1.4'

loop_
_geom_angle_atom_site_label_1
_geom_angle_atom_site_label_2
_geom_angle_atom_site_label_3
_geom_angle
N1 Ru1 N2 76.8(2)
N1 Ru1 C18 89.9(3)
N2 Ru1 C18 129.0(3)
N1 Ru1 C14 141.5(3)
N2 Ru1 C14 93.8(3)
C18 Ru1 C14 67.0(3)
N1 Ru1 C13 106.7(3)
N2 Ru1 C13 100.0(3)
C18 Ru1 C13 37.2(3)
C14 Ru1 C13 37.5(3)
N1 Ru1 C17 101.4(3)
N2 Ru1 C17 166.5(3)
C18 Ru1 C17 37.6(3)
C14 Ru1 C17 79.3(3)
C13 Ru1 C17 67.5(3)
N1 Ru1 C15 167.5(2)
N2 Ru1 C15 114.4(3)
C18 Ru1 C15 78.8(3)
C14 Ru1 C15 37.1(3)
C13 Ru1 C15 67.1(3)
C17 Ru1 C15 66.4(3)
N1 Ru1 C16 133.3(3)
N2 Ru1 C16 149.1(3)
C18 Ru1 C16 67.0(3)
C14 Ru1 C16 66.8(3)
C13 Ru1 C16 79.4(3)
C17 Ru1 C16 36.9(3)
C15 Ru1 C16 36.6(3)
N1 Ru1 Cl1 85.61(17)
N2 Ru1 Cl1 84.44(16)
C18 Ru1 Cl1 144.1(3)
C14 Ru1 Cl1 131.1(2)
C13 Ru1 Cl1 167.5(2)
C17 Ru1 Cl1 108.8(2)
C15 Ru1 Cl1 100.4(2)
C16 Ru1 Cl1 90.7(2)
C1 N1 C5 118.9(6)
C1 N1 Ru1 124.8(5)
C5 N1 Ru1 116.3(4)
C6 N2 C10 114.6(6)
C6 N2 Ru1 116.5(4)
C10 N2 Ru1 128.8(5)
N1 C1 C2 122.7(7)
C1 C2 C3 118.7(7)
C2 C3 C4 119.7(7)
C5 C4 C3 118.9(7)
N1 C5 C4 120.9(6)
N1 C5 C6 115.9(6)
C4 C5 C6 123.2(6)
N3 C6 N2 126.1(6)
N3 C6 C5 119.8(6)
N2 C6 C5 114.1(6)
C6 N3 C8 114.6(6)
N6 C8 N4 118.0(6)
N6 C8 N3 118.2(6)
N4 C8 N3 123.8(6)
C10 N4 C8 116.6(6)
N4 C10 N5 119.0(6)
N4 C10 N2 123.1(6)
N5 C10 N2 118.0(6)
C18 C13 C14 118.7(8)
C18 C13 C20 121.5(8)
C14 C13 C20 119.8(9)
C18 C13 Ru1 70.6(5)
C14 C13 Ru1 71.1(5)
C20 C13 Ru1 129.9(6)
C15 C14 C13 120.5(8)
C15 C14 Ru1 72.7(4)
C13 C14 Ru1 71.4(5)
C14 C15 C16 120.7(8)
C14 C15 Ru1 70.1(4)
C16 C15 Ru1 72.5(4)
C15 C16 C17 119.0(8)
C15 C16 C19 119.3(9)
C17 C16 C19 121.7(9)
C15 C16 Ru1 70.9(4)
C17 C16 Ru1 70.1(4)
C19 C16 Ru1 128.9(6)
C16 C17 C18 119.7(8)
C16 C17 Ru1 72.9(5)
C18 C17 Ru1 69.9(4)
C13 C18 C17 121.5(8)
C13 C18 Ru1 72.3(5)
C17 C18 Ru1 72.5(5)
C22 C20 C21 108.6(11)
C22 C20 C13 114.8(11)
C21 C20 C13 108.9(9)
F4A P1 F5 97.7(14)
F4A P1 F3A 94.3(9)
F5 P1 F3A 164.5(14)
F4A P1 F1A 94.3(9)
F5 P1 F1A 77.7(14)
F3A P1 F1A 91.8(9)
F4A P1 F6 152.0(10)
F5 P1 F6 93.7(9)
F3A P1 F6 71.2(13)
F1A P1 F6 63.4(12)
F4A P1 F2 110.3(14)
F5 P1 F2 95.8(9)
F3A P1 F2 89.1(16)
F1A P1 F2 155.3(11)
F6 P1 F2 93.7(9)
F4A P1 F5A 92.3(10)
F5 P1 F5A 12.7(16)
F3A P1 F5A 173.2(11)
F1A P1 F5A 89.4(9)
F6 P1 F5A 103.4(13)
F2 P1 F5A 87.0(16)
F4A P1 F2A 92.7(9)
F5 P1 F2A 99.1(16)
F3A P1 F2A 90.1(9)
F1A P1 F2A 172.7(10)
F6 P1 F2A 110.7(12)
F2 P1 F2A 17.6(15)
F5A P1 F2A 87.9(8)
F4A P1 F6A 177.5(11)
F5 P1 F6A 80.4(14)
F3A P1 F6A 87.8(9)
F1A P1 F6A 87.0(8)
F6 P1 F6A 30.3(9)
F2 P1 F6A 68.3(13)
F5A P1 F6A 85.5(8)
F2A P1 F6A 86.0(8)
F4A P1 F4 21.6(15)
F5 P1 F4 92.5(9)
F3A P1 F4 102.2(15)
F1A P1 F4 113.7(12)
F6 P1 F4 172.3(10)
F2 P1 F4 90.2(9)
F5A P1 F4 83.4(15)
F2A P1 F4 72.8(15)
F6A P1 F4 156.3(11)
F4A P1 F1 65.1(12)
F5 P1 F1 91.4(10)
F3A P1 F1 84.8(14)
F1A P1 F1 30.7(9)
F6 P1 F1 89.3(8)
F2 P1 F1 172.0(11)
F5A P1 F1 99.6(12)
F2A P1 F1 156.6(11)
F6A P1 F1 116.5(9)
F4 P1 F1 86.0(8)
F4A P1 F3 79.2(15)
F5 P1 F3 175.5(12)
F3A P1 F3 16.5(15)
F1A P1 F3 99.3(14)
F6 P1 F3 87.7(9)
F2 P1 F3 88.3(9)
F5A P1 F3 168.2(13)
F2A P1 F3 84.3(16)
F6A P1 F3 102.8(12)
F4 P1 F3 85.7(8)
F1 P1 F3 84.4(8)

loop_
_geom_bond_atom_site_label_1
_geom_bond_atom_site_label_2
_geom_bond_distance
Ru1 N1 2.092(6)
Ru1 N2 2.116(5)
Ru1 C18 2.158(7)
Ru1 C14 2.175(8)
Ru1 C13 2.180(9)
Ru1 C17 2.192(8)
Ru1 C15 2.209(7)
Ru1 C16 2.229(7)
Ru1 Cl1 2.406(2)
N1 C1 1.327(9)
N1 C5 1.355(9)
N2 C6 1.353(8)
N2 C10 1.359(9)
C1 C2 1.364(10)
C2 C3 1.365(11)
C3 C4 1.382(11)
C4 C5 1.373(10)
C5 C6 1.472(9)
C6 N3 1.302(8)
N3 C8 1.357(9)
C8 N6 1.312(9)
C8 N4 1.344(9)
N4 C10 1.325(9)
C10 N5 1.329(9)
C13 C18 1.383(12)
C13 C14 1.399(11)
C13 C20 1.534(13)
C14 C15 1.396(11)
C15 C16 1.395(12)
C16 C17 1.401(12)
C16 C19 1.520(12)
C17 C18 1.402(12)
C20 C22 1.460(17)
C20 C21 1.503(15)
P1 F4A 1.444(19)
P1 F5 1.50(2)
P1 F3A 1.505(19)
P1 F1A 1.525(19)
P1 F6 1.545(18)
P1 F2 1.55(2)
P1 F5A 1.568(19)
P1 F2A 1.57(2)
P1 F6A 1.61(2)
P1 F4 1.621(19)
P1 F1 1.668(18)
P1 F3 1.67(2)
